data_4324531
loop_
_publ_author_name
'Kai Yu'
'Bai-Bin Zhou'
'Yang Yu'
'Zhan-Hua Su'
'Guo-Yu Yang'

_publ_section_title
;
 A New Organic-Inorganic Hybrid Layered Molybdenum(V) Cobalt Phosphate
 Constructed from [H24(Mo16O32)Co16(PO4)24(OH)4(C5H4N)2(H2O)6]4- Wheels
 and 4,4'-Bipyridine Linkers
;
_journal_name_full 'Inorganic Chemistry'
_journal_page_first 1862
_journal_page_last 1867
_journal_paper_doi 10.1021/ic1022664
_journal_volume 50
_journal_year 2011
_chemical_formula_moiety 'C50 H96 Co17 Mo16 N10 Na2 O148 P24'
_chemical_formula_sum 'C50 H96 Co17 Mo16 N10 Na2 O148 P24'
_chemical_formula_weight 6531.48
_chemical_name_systematic
; 
 ? 
;
_space_group_IT_number 14
_symmetry_cell_setting monoclinic
_symmetry_space_group_name_Hall '-P 2yn'
_symmetry_space_group_name_H-M 'P 1 21/n 1'
_atom_sites_solution_hydrogens geom
_atom_sites_solution_primary direct
_atom_sites_solution_secondary difmap
_audit_creation_method SHELXL-97
_cell_angle_alpha 90.00
_cell_angle_beta 93.791(2)
_cell_angle_gamma 90.00
_cell_formula_units_Z 2
_cell_length_a 15.6825(15)
_cell_length_b 39.503(4)
_cell_length_c 17.2763(17)
_cell_measurement_reflns_used 6757
_cell_measurement_temperature 273(2)
_cell_measurement_theta_max 22.76
_cell_measurement_theta_min 2.58
_cell_volume 10679.3(18)
_computing_cell_refinement 'Bruker SMART'
_computing_data_collection 'Bruker SMART'
_computing_data_reduction 'Bruker SAINT'
_computing_molecular_graphics 'Bruker SHELXTL'
_computing_publication_material 'Bruker SHELXTL'
_computing_structure_refinement 'SHELXL-97 (Sheldrick, 1997)'
_computing_structure_solution 'SHELXS-97 (Sheldrick, 1990)'
_diffrn_ambient_temperature 273(2)
_diffrn_measured_fraction_theta_full 0.985
_diffrn_measured_fraction_theta_max 0.985
_diffrn_measurement_device_type 'CCD area detector'
_diffrn_measurement_method 'phi and omega scans'
_diffrn_radiation_monochromator graphite
_diffrn_radiation_source 'fine-focus sealed tube'
_diffrn_radiation_type MoK\a
_diffrn_radiation_wavelength 0.71073
_diffrn_reflns_av_R_equivalents 0.1399
_diffrn_reflns_av_sigmaI/netI 0.1680
_diffrn_reflns_limit_h_max 20
_diffrn_reflns_limit_h_min -20
_diffrn_reflns_limit_k_max 52
_diffrn_reflns_limit_k_min -52
_diffrn_reflns_limit_l_max 23
_diffrn_reflns_limit_l_min -23
_diffrn_reflns_number 91862
_diffrn_reflns_theta_full 28.42
_diffrn_reflns_theta_max 28.42
_diffrn_reflns_theta_min 2.38
_exptl_absorpt_coefficient_mu 2.470
_exptl_absorpt_correction_T_max 0.464
_exptl_absorpt_correction_T_min 0.363
_exptl_absorpt_correction_type psi-scan
_exptl_crystal_colour red
_exptl_crystal_density_diffrn 2.031
_exptl_crystal_density_meas 2.031
_exptl_crystal_description block
_exptl_crystal_F_000 6326.0
_exptl_crystal_size_max 0.24
_exptl_crystal_size_mid 0.16
_exptl_crystal_size_min 0.14
_refine_diff_density_max 2.181
_refine_diff_density_min -1.181
_refine_diff_density_rms 0.396
_refine_ls_extinction_method none
_refine_ls_goodness_of_fit_ref 1.072
_refine_ls_hydrogen_treatment constr
_refine_ls_matrix_type full
_refine_ls_number_parameters 1222
_refine_ls_number_reflns 26437
_refine_ls_number_restraints 36
_refine_ls_restrained_S_all 1.072
_refine_ls_R_factor_all 0.0771
_refine_ls_R_factor_gt 0.0587
_refine_ls_shift/su_max 0.001
_refine_ls_shift/su_mean 0.000
_refine_ls_structure_factor_coef Fsqd
_refine_ls_weighting_details 'calc w=1/[\s^2^(Fo^2^)+(0.1774P)^2^+504.4958P] where P=(Fo^2^+2Fc^2^)/3'
_refine_ls_weighting_scheme calc
_refine_ls_wR_factor_gt 0.1435
_refine_ls_wR_factor_ref 0.1618
_reflns_number_gt 12865
_reflns_number_total 26853
_reflns_threshold_expression >2sigma(I)
_cod_data_source_file ic1022664_si_002.cif
_cod_data_source_block yuk23_2_0m
_cod_original_cell_volume 10679.4(18)
_cod_database_code 4324531

loop_
_symmetry_equiv_pos_as_xyz
'x, y, z'
'-x+1/2, y+1/2, -z+1/2'
'-x, -y, -z'
'x-1/2, -y-1/2, z-1/2'

loop_
_atom_site_label
_atom_site_type_symbol
_atom_site_fract_x
_atom_site_fract_y
_atom_site_fract_z
_atom_site_U_iso_or_equiv
_atom_site_adp_type
_atom_site_occupancy
_atom_site_symmetry_multiplicity
_atom_site_calc_flag
_atom_site_refinement_flags
Na1 Na 0.797(3) 0.0023(9) 0.6895(19) 0.30(2) Uani 1 1 d U
O1W O 0.917(3) 0.0473(14) 0.000(3) 0.106(17) Uani 0.50 1 d PU
H1WA H 0.8980 0.0437 0.0437 0.127 Uiso 0.50 1 d PR
H1WB H 0.9288 0.0674 -0.0140 0.127 Uiso 0.50 1 d PR
O3W O 0.814(3) 0.7114(10) 0.329(2) 0.071(11) Uani 0.50 1 d PU
H3WA H 0.8532 0.7230 0.3102 0.085 Uiso 0.50 1 d PR
H3WB H 0.7684 0.7211 0.3418 0.085 Uiso 0.50 1 d PR
O2W O 0.574(3) 0.0509(11) 0.987(2) 0.070(11) Uani 0.50 1 d PU
H2WA H 0.5641 0.0712 1.0000 0.084 Uiso 0.50 1 d PR
H2WB H 0.5517 0.0345 1.0098 0.084 Uiso 0.50 1 d PR
O4W O 0.429(3) 0.8676(13) 0.276(3) 0.097(16) Uani 0.50 1 d PU
H4WA H 0.4650 0.8818 0.2606 0.116 Uiso 0.50 1 d PR
H4WB H 0.3789 0.8741 0.2851 0.116 Uiso 0.50 1 d PR
Co1 Co 1.0000 0.0000 0.5000 0.0222(8) Uani 1 2 d S
Mo1 Mo 0.79250(11) 0.58429(4) 0.97951(11) 0.0268(4) Uani 1 1 d .
Mo2 Mo 0.79235(11) 0.41869(4) 0.99732(11) 0.0284(4) Uani 1 1 d .
Mo3 Mo 0.46323(11) 0.57830(5) 0.72573(11) 0.0304(4) Uani 1 1 d .
Mo4 Mo 0.33502(12) 0.61974(5) 0.70052(12) 0.0356(5) Uani 1 1 d .
Mo5 Mo 0.46400(11) 0.41379(5) 0.74352(11) 0.0320(4) Uani 1 1 d .
Mo6 Mo 0.83685(12) 0.37753(5) 1.11124(12) 0.0338(5) Uani 1 1 d .
Mo7 Mo 0.34123(13) 0.36968(5) 0.72606(13) 0.0392(5) Uani 1 1 d .
Mo8 Mo 0.83229(12) 0.62991(5) 1.08517(13) 0.0358(5) Uani 1 1 d .
Co2 Co 0.4954(2) 0.34171(7) 0.8818(2) 0.0378(7) Uani 1 1 d .
Co3 Co 0.88027(18) 0.54585(8) 1.16409(18) 0.0351(7) Uani 1 1 d .
Co4 Co 0.48335(19) 0.65662(7) 0.8465(2) 0.0384(8) Uani 1 1 d .
Co5 Co 0.64095(19) 0.65730(7) 0.9713(2) 0.0382(8) Uani 1 1 d .
Co6 Co 0.87795(19) 0.46583(8) 1.17013(18) 0.0357(7) Uani 1 1 d .
Co7 Co 0.25270(18) 0.53346(8) 0.68283(18) 0.0363(7) Uani 1 1 d .
Co8 Co 0.65214(19) 0.34184(7) 1.0080(2) 0.0379(8) Uani 1 1 d .
Co9 Co 0.2503(2) 0.45346(10) 0.6908(2) 0.0506(9) Uani 1 1 d .
P1 P 0.4381(3) 0.49534(14) 0.6849(3) 0.0294(12) Uani 1 1 d .
P2 P 0.8509(3) 0.50114(12) 0.9993(3) 0.0250(11) Uani 1 1 d .
P3 P 0.6454(4) 0.39677(13) 0.8544(3) 0.0316(12) Uani 1 1 d .
P4 P 0.4963(4) 0.71258(14) 0.9834(4) 0.0418(15) Uani 1 1 d .
P5 P 0.6440(3) 0.60042(13) 0.8322(3) 0.0280(11) Uani 1 1 d .
P6 P 0.6355(4) 0.40857(15) 1.1176(4) 0.0392(14) Uani 1 1 d .
P7 P 0.6861(4) 0.57171(15) 1.1350(4) 0.0391(14) Uani 1 1 d .
P8 P 0.9276(4) 0.50537(17) 1.3232(4) 0.0406(14) Uani 1 1 d .
P9 P 0.6938(4) 0.68736(14) 1.1394(5) 0.0476(17) Uani 1 1 d .
P10 P 0.2838(4) 0.68386(14) 0.8146(5) 0.0475(18) Uani 1 1 d .
P11 P 0.1310(4) 0.59681(18) 0.7065(4) 0.0449(16) Uani 1 1 d .
P12 P 0.8693(4) 0.61428(19) 1.2743(4) 0.0484(17) Uani 1 1 d .
O1 O 0.7540(9) 0.3726(3) 1.0242(9) 0.032(3) Uani 1 1 d .
O2 O 0.7933(10) 0.4712(4) 0.9822(9) 0.039(4) Uani 1 1 d .
O3 O 0.7444(9) 0.6288(3) 1.0014(9) 0.032(3) Uani 1 1 d .
O4 O 0.6961(9) 0.5796(3) 0.8917(9) 0.033(3) Uani 1 1 d .
O5 O 0.3455(10) 0.4172(4) 0.7012(9) 0.038(4) Uani 1 1 d .
O6 O 0.4440(9) 0.6250(3) 0.7593(9) 0.036(3) Uani 1 1 d .
O7 O 0.8500(9) 0.4259(4) 1.0981(9) 0.037(4) Uani 1 1 d .
O8 O 0.8541(9) 0.5815(4) 1.0805(9) 0.036(3) Uani 1 1 d .
O9 O 0.9341(10) 0.4961(4) 0.9584(11) 0.049(4) Uani 1 1 d .
H9A H 0.9752 0.4991 0.9896 0.073 Uiso 1 1 calc R
O10 O 0.7049(9) 0.4194(3) 0.9059(8) 0.032(3) Uani 1 1 d .
O11 O 0.4766(9) 0.4651(4) 0.7296(10) 0.041(4) Uani 1 1 d .
O12 O 0.6774(10) 0.4317(3) 1.0569(9) 0.037(4) Uani 1 1 d .
O13 O 0.5721(9) 0.4186(4) 0.8171(10) 0.041(4) Uani 1 1 d .
O14 O 0.8031(10) 0.5320(4) 0.9669(8) 0.036(3) Uani 1 1 d .
O15 O 0.3028(10) 0.6664(4) 0.7380(9) 0.042(4) Uani 1 1 d .
O16 O 0.7136(9) 0.6091(3) 1.1571(9) 0.033(3) Uani 1 1 d .
O17 O 0.8743(8) 0.5047(3) 1.0878(9) 0.032(3) Uani 1 1 d .
O18 O 0.6121(9) 0.3663(4) 0.8985(10) 0.042(4) Uani 1 1 d .
O19 O 0.2057(10) 0.6681(4) 0.8505(11) 0.048(5) Uani 1 1 d .
O20 O 0.5810(12) 0.3785(4) 1.0750(11) 0.056(5) Uani 1 1 d .
O21 O 0.8848(10) 0.6293(4) 1.1946(11) 0.051(4) Uani 1 1 d .
O22 O 0.1065(10) 0.6167(4) 0.7784(11) 0.050(4) Uani 1 1 d .
O23 O 0.8739(11) 0.4105(4) 0.9418(10) 0.047(4) Uani 1 1 d .
O24 O 0.7440(11) 0.5432(5) 1.1780(10) 0.053(5) Uani 1 1 d .
O25 O 0.4737(11) 0.5264(4) 0.7244(10) 0.047(4) Uani 1 1 d .
O26 O 0.5799(11) 0.4320(4) 1.1617(8) 0.042(4) Uani 1 1 d .
O27 O 0.7820(9) 0.6760(4) 1.1150(11) 0.049(5) Uani 1 1 d .
O28 O 0.3428(9) 0.5705(3) 0.6932(8) 0.029(3) Uani 1 1 d .
O29 O 0.4346(10) 0.7354(3) 0.9314(10) 0.043(4) Uani 1 1 d .
H29A H 0.4014 0.7234 0.9050 0.065 Uiso 1 1 calc R
O30 O 0.6043(9) 0.6316(4) 0.8697(10) 0.040(4) Uani 1 1 d .
O31 O 0.6862(9) 0.5679(4) 1.0472(8) 0.030(3) Uani 1 1 d .
O32 O 0.8690(10) 0.5933(4) 0.9183(10) 0.045(4) Uani 1 1 d .
O33 O 0.9291(11) 0.5052(4) 1.2333(10) 0.046(4) Uani 1 1 d .
O34 O 0.7094(10) 0.3938(4) 1.1735(9) 0.039(4) Uani 1 1 d .
O35 O 0.4458(8) 0.3694(3) 0.7907(9) 0.032(3) Uani 1 1 d .
O36 O 0.3410(9) 0.4946(4) 0.6798(10) 0.043(4) Uani 1 1 d .
O37 O 0.7419(10) 0.4778(5) 1.1846(10) 0.052(5) Uani 1 1 d .
O38 O 0.9254(11) 0.3613(4) 1.0776(11) 0.052(5) Uani 1 1 d .
O39 O 0.5794(11) 0.5781(4) 0.7902(11) 0.050(4) Uani 1 1 d .
O40 O 0.9171(10) 0.6469(4) 1.0449(11) 0.051(5) Uani 1 1 d .
O41 O 0.3596(10) 0.6809(4) 0.8734(11) 0.051(5) Uani 1 1 d .
O42 O 0.3574(11) 0.6327(4) 0.6123(11) 0.055(5) Uani 1 1 d .
O43 O 0.5061(11) 0.5838(5) 0.6400(10) 0.054(5) Uani 1 1 d .
O44 O 0.6233(9) 0.6744(4) 1.0847(10) 0.043(4) Uani 1 1 d .
O45 O 0.5167(11) 0.4031(5) 0.6665(10) 0.053(5) Uani 1 1 d .
O46 O 0.4458(10) 0.6897(4) 1.0334(11) 0.047(4) Uani 1 1 d .
O47 O 0.8326(9) 0.5067(4) 1.3416(10) 0.042(4) Uani 1 1 d .
O48 O 0.2048(9) 0.6149(4) 0.6690(9) 0.043(4) Uani 1 1 d .
O49 O 0.8612(12) 0.5751(5) 1.2677(11) 0.058(5) Uani 1 1 d .
N4 N 0.5314(12) 0.6903(4) 0.7639(12) 0.039(5) Uani 1 1 d .
O50 O 0.5488(13) 0.6209(4) 1.0227(12) 0.062(6) Uani 1 1 d .
O51 O 0.4708(11) 0.4963(5) 0.6015(9) 0.056(5) Uani 1 1 d .
H51A H 0.4483 0.4810 0.5755 0.084 Uiso 1 1 calc R
O52 O 0.5546(10) 0.7371(4) 1.0296(11) 0.048(4) Uani 1 1 d .
H52A H 0.5895 0.7265 1.0574 0.072 Uiso 1 1 calc R
O53 O 0.5918(9) 0.5672(4) 1.1514(9) 0.034(3) Uani 1 1 d .
O54 O 0.9791(12) 0.4768(5) 1.3607(11) 0.061(5) Uani 1 1 d .
H54A H 0.9577 0.4586 1.3469 0.092 Uiso 1 1 calc R
O55 O 0.6858(10) 0.6765(4) 1.2244(11) 0.049(4) Uani 1 1 d .
O56 O 0.7055(12) 0.6143(5) 0.7713(10) 0.060(5) Uani 1 1 d .
H56A H 0.7279 0.5984 0.7500 0.090 Uiso 1 1 calc R
O57 O 0.7866(10) 0.6285(4) 1.3053(10) 0.047(4) Uani 1 1 d .
O58 O 0.5431(11) 0.6881(4) 0.9294(11) 0.050(5) Uani 1 1 d .
O59 O 1.0044(11) 0.4532(5) 1.1494(13) 0.069(6) Uani 1 1 d .
H59A H 1.0156 0.4440 1.1068 0.083 Uiso 1 1 d R
H59B H 1.0444 0.4574 1.1837 0.083 Uiso 1 1 d R
N5 N 0.7270(12) 0.6933(4) 0.9238(13) 0.044(5) Uani 1 1 d .
O60 O 0.6955(12) 0.3825(4) 0.7884(11) 0.060(5) Uani 1 1 d .
H60A H 0.7351 0.3708 0.8067 0.090 Uiso 1 1 calc R
N3 N 0.2450(12) 0.5434(6) 0.5625(12) 0.046(5) Uani 1 1 d .
O61 O 1.0118(10) 0.5541(5) 1.1480(13) 0.067(6) Uani 1 1 d .
H61A H 1.0414 0.5666 1.1796 0.081 Uiso 1 1 d R
H61B H 1.0349 0.5450 1.1100 0.081 Uiso 1 1 d R
O62 O 0.2657(15) 0.7213(4) 0.7994(13) 0.083(8) Uani 1 1 d .
H62A H 0.3069 0.7300 0.7804 0.125 Uiso 1 1 calc R
O63 O 0.1556(12) 0.5606(4) 0.7311(11) 0.054(5) Uani 1 1 d .
O64 O 0.9739(10) 0.5376(5) 1.3560(11) 0.055(5) Uani 1 1 d .
H64A H 0.9504 0.5545 1.3369 0.083 Uiso 1 1 calc R
N1 N 0.5401(13) 0.3066(5) 0.7990(13) 0.048(5) Uani 1 1 d .
O65 O 0.6889(14) 0.7272(4) 1.1368(16) 0.094(9) Uani 1 1 d .
H65A H 0.6498 0.7331 1.1059 0.141 Uiso 1 1 calc R
N2 N 0.7367(13) 0.3059(5) 0.9610(14) 0.054(6) Uani 1 1 d .
O66 O 1.0568(15) 0.0022(4) 0.6088(10) 0.067(6) Uani 1 1 d .
H66A H 1.0271 0.0068 0.6468 0.080 Uiso 1 1 d R
H66B H 1.1102 -0.0013 0.6164 0.080 Uiso 1 1 d R
O67 O 0.9429(14) 0.6224(7) 1.3317(13) 0.089(8) Uani 1 1 d .
H67A H 0.9480 0.6430 1.3358 0.133 Uiso 1 1 calc R
O68 O 0.3670(13) 0.3527(5) 0.6439(12) 0.071(6) Uani 1 1 d .
O69 O 1.0288(19) 0.0484(6) 0.4746(14) 0.113(11) Uani 1 1 d .
H69A H 0.9924 0.0641 0.4789 0.135 Uiso 1 1 d R
H69B H 1.0778 0.0530 0.4590 0.135 Uiso 1 1 d R
O70 O 0.0554(10) 0.5972(7) 0.6463(11) 0.086(8) Uani 1 1 d .
H70A H 0.0385 0.5778 0.6383 0.129 Uiso 1 1 calc R
C27 C 0.6286(16) 0.2614(6) 0.7093(16) 0.048(6) Uani 1 1 d .
C30 C 0.5832(17) 0.3159(6) 0.7374(15) 0.049(6) Uani 1 1 d .
H30 H 0.5839 0.3388 0.7251 0.059 Uiso 1 1 calc R
C39 C 0.6271(16) 0.7351(6) 0.6745(18) 0.053(7) Uani 1 1 d .
C37 C 0.623(2) 0.7010(7) 0.6635(19) 0.072(10) Uani 1 1 d .
H37 H 0.6557 0.6913 0.6260 0.086 Uiso 1 1 calc R
C29 C 0.6237(17) 0.2956(6) 0.6940(19) 0.063(9) Uani 1 1 d .
H29 H 0.6500 0.3042 0.6516 0.076 Uiso 1 1 calc R
C23 C 0.791(2) 0.3160(7) 0.9104(19) 0.079(11) Uani 1 1 d .
H23 H 0.8006 0.3392 0.9071 0.095 Uiso 1 1 calc R
O71 O 0.2346(14) 0.4405(7) 0.5750(17) 0.110(10) Uani 1 1 d .
H71A H 0.2615 0.4512 0.5416 0.132 Uiso 1 1 d R
H71B H 0.2013 0.4244 0.5609 0.132 Uiso 1 1 d R
C21 C 0.7329(16) 0.2725(6) 0.974(2) 0.065(9) Uani 1 1 d .
H21 H 0.7026 0.2647 1.0144 0.078 Uiso 1 1 calc R
C26 C 0.5841(18) 0.2486(7) 0.7698(15) 0.057(7) Uani 1 1 d .
H26 H 0.5830 0.2256 0.7813 0.068 Uiso 1 1 calc R
C40 C 0.6730(18) 0.7596(7) 0.6281(19) 0.062(9) Uani 1 1 d .
C32 C 0.7169(18) 0.7259(6) 0.928(2) 0.071(10) Uani 1 1 d .
H32 H 0.6768 0.7343 0.9602 0.085 Uiso 1 1 calc R
C36 C 0.5739(17) 0.6804(6) 0.7056(19) 0.063(9) Uani 1 1 d .
H36 H 0.5701 0.6576 0.6916 0.075 Uiso 1 1 calc R
O72 O 0.878(2) 0.0105(8) 0.530(2) 0.141(12) Uani 1 1 d U
H72A H 0.8685 0.0141 0.5773 0.169 Uiso 1 1 d R
H72B H 0.8370 0.0115 0.4953 0.169 Uiso 1 1 d R
C35 C 0.536(2) 0.7245(7) 0.776(2) 0.087(13) Uani 1 1 d .
H35 H 0.5078 0.7337 0.8165 0.104 Uiso 1 1 calc R
C38 C 0.579(2) 0.7455(7) 0.7316(17) 0.069(9) Uani 1 1 d .
H38 H 0.5746 0.7686 0.7407 0.082 Uiso 1 1 calc R
C25 C 0.541(2) 0.2727(7) 0.812(2) 0.092(14) Uani 1 1 d .
H25 H 0.5099 0.2648 0.8530 0.110 Uiso 1 1 calc R
C24 C 0.836(2) 0.2944(8) 0.8601(19) 0.071(9) Uani 1 1 d .
H24 H 0.8689 0.3031 0.8219 0.085 Uiso 1 1 calc R
C22 C 0.774(2) 0.2479(7) 0.926(2) 0.081(11) Uani 1 1 d .
H22 H 0.7653 0.2248 0.9320 0.097 Uiso 1 1 calc R
C28 C 0.6748(14) 0.2379(6) 0.6612(14) 0.039(5) Uani 1 1 d .
C31 C 0.7874(19) 0.6820(6) 0.8799(18) 0.064(9) Uani 1 1 d .
H31 H 0.7984 0.6589 0.8794 0.077 Uiso 1 1 calc R
C33 C 0.8356(19) 0.7032(7) 0.834(2) 0.076(11) Uani 1 1 d .
H33 H 0.8739 0.6940 0.8011 0.091 Uiso 1 1 calc R
C34 C 0.7637(19) 0.7490(6) 0.886(2) 0.077(11) Uani 1 1 d .
H34 H 0.7531 0.7721 0.8901 0.093 Uiso 1 1 calc R
C11 C 0.3193(17) 0.5463(7) 0.5271(16) 0.056(7) Uani 1 1 d .
H11 H 0.3690 0.5526 0.5559 0.067 Uiso 1 1 calc R
C14 C 0.2537(14) 0.5289(8) 0.4026(17) 0.058(8) Uani 1 1 d .
C15 C 0.322(2) 0.5400(10) 0.4471(18) 0.078(10) Uani 1 1 d .
H15 H 0.3730 0.5436 0.4239 0.094 Uiso 1 1 calc R
C13 C 0.1757(19) 0.5273(13) 0.4395(17) 0.106(16) Uani 1 1 d .
H13 H 0.1254 0.5214 0.4111 0.127 Uiso 1 1 calc R
C12 C 0.1746(18) 0.5345(11) 0.5185(18) 0.084(12) Uani 1 1 d .
H12 H 0.1229 0.5330 0.5418 0.101 Uiso 1 1 calc R

loop_
_atom_site_aniso_label
_atom_site_aniso_U_11
_atom_site_aniso_U_22
_atom_site_aniso_U_33
_atom_site_aniso_U_23
_atom_site_aniso_U_13
_atom_site_aniso_U_12
Na1 0.46(5) 0.29(4) 0.16(3) -0.08(2) 0.15(3) -0.21(4)
O1W 0.107(19) 0.106(19) 0.104(19) 0.010(10) 0.007(10) -0.004(10)
O3W 0.065(14) 0.067(14) 0.078(14) 0.000(9) -0.002(9) 0.003(9)
O2W 0.071(14) 0.072(14) 0.068(14) 0.006(9) 0.006(9) 0.006(9)
O4W 0.098(18) 0.096(18) 0.097(18) -0.001(10) 0.009(10) -0.005(10)
Co1 0.0199(17) 0.0212(17) 0.026(2) 0.0018(14) 0.0064(14) 0.0006(14)
Mo1 0.0235(8) 0.0220(8) 0.0361(10) -0.0013(7) 0.0114(7) -0.0011(6)
Mo2 0.0261(9) 0.0216(8) 0.0384(11) 0.0026(7) 0.0100(7) -0.0017(7)
Mo3 0.0238(9) 0.0318(9) 0.0367(11) 0.0029(8) 0.0088(7) 0.0001(7)
Mo4 0.0296(10) 0.0360(10) 0.0424(12) 0.0131(8) 0.0110(8) 0.0038(8)
Mo5 0.0255(9) 0.0320(9) 0.0396(11) -0.0074(8) 0.0112(8) 0.0015(7)
Mo6 0.0252(9) 0.0284(9) 0.0493(12) 0.0096(8) 0.0130(8) 0.0055(7)
Mo7 0.0313(10) 0.0384(10) 0.0487(13) -0.0161(9) 0.0077(9) -0.0009(8)
Mo8 0.0265(9) 0.0296(9) 0.0524(13) -0.0094(8) 0.0097(8) -0.0038(7)
Co2 0.0363(17) 0.0226(13) 0.057(2) -0.0029(13) 0.0187(15) -0.0021(12)
Co3 0.0247(15) 0.0448(17) 0.0361(17) -0.0022(14) 0.0053(12) 0.0012(12)
Co4 0.0324(16) 0.0233(14) 0.062(2) 0.0047(14) 0.0208(15) -0.0005(12)
Co5 0.0300(16) 0.0213(13) 0.065(2) 0.0043(14) 0.0175(15) 0.0013(11)
Co6 0.0286(15) 0.0410(17) 0.0387(18) -0.0014(13) 0.0111(13) -0.0015(12)
Co7 0.0232(14) 0.0512(18) 0.0353(17) 0.0024(14) 0.0083(12) -0.0023(13)
Co8 0.0313(16) 0.0197(13) 0.065(2) -0.0031(13) 0.0190(15) -0.0001(11)
Co9 0.0354(18) 0.063(2) 0.054(2) -0.0028(18) 0.0103(16) 0.0074(16)
P1 0.022(2) 0.037(3) 0.030(3) 0.000(2) 0.008(2) 0.002(2)
P2 0.020(2) 0.022(2) 0.034(3) 0.000(2) 0.011(2) 0.0002(19)
P3 0.028(3) 0.027(3) 0.041(3) -0.002(2) 0.013(2) 0.001(2)
P4 0.037(3) 0.019(2) 0.072(5) 0.002(3) 0.018(3) 0.002(2)
P5 0.023(3) 0.027(2) 0.035(3) 0.003(2) 0.008(2) 0.000(2)
P6 0.034(3) 0.035(3) 0.049(4) 0.003(3) 0.006(3) 0.005(2)
P7 0.025(3) 0.038(3) 0.054(4) -0.012(3) 0.007(3) -0.008(2)
P8 0.024(3) 0.057(4) 0.041(4) 0.005(3) 0.001(2) 0.001(3)
P9 0.039(3) 0.021(3) 0.084(5) -0.008(3) 0.019(3) -0.001(2)
P10 0.041(4) 0.020(3) 0.085(5) 0.005(3) 0.029(3) 0.002(2)
P11 0.032(3) 0.062(4) 0.041(4) 0.008(3) 0.007(3) 0.002(3)
P12 0.030(3) 0.066(4) 0.048(4) -0.013(3) -0.004(3) 0.005(3)
O1 0.036(8) 0.017(6) 0.047(9) 0.008(6) 0.026(7) 0.004(6)
O2 0.045(9) 0.027(7) 0.045(10) 0.018(7) -0.005(7) -0.001(7)
O3 0.026(7) 0.021(7) 0.049(9) -0.002(6) 0.004(6) -0.011(5)
O4 0.029(8) 0.027(7) 0.043(9) -0.006(6) 0.006(6) 0.006(6)
O5 0.040(9) 0.039(8) 0.036(9) 0.006(7) 0.007(7) 0.001(7)
O6 0.033(8) 0.028(7) 0.048(10) -0.006(7) 0.016(7) -0.001(6)
O7 0.036(8) 0.032(8) 0.042(9) 0.013(7) 0.009(7) 0.006(6)
O8 0.022(7) 0.041(8) 0.046(9) -0.004(7) 0.009(6) 0.002(6)
O9 0.023(8) 0.059(11) 0.067(12) 0.003(9) 0.020(8) 0.014(7)
O10 0.030(8) 0.031(7) 0.034(8) 0.004(6) -0.007(6) -0.010(6)
O11 0.022(7) 0.044(9) 0.056(11) 0.022(8) 0.001(7) 0.006(6)
O12 0.048(9) 0.024(7) 0.041(9) 0.008(6) 0.025(7) 0.010(6)
O13 0.023(8) 0.035(8) 0.064(11) 0.002(8) -0.003(7) -0.004(6)
O14 0.041(9) 0.033(8) 0.032(8) -0.007(6) -0.006(7) -0.001(7)
O15 0.044(10) 0.041(9) 0.041(10) 0.004(7) 0.013(8) -0.004(7)
O16 0.024(7) 0.027(7) 0.051(10) -0.012(7) 0.009(6) -0.010(6)
O17 0.021(7) 0.037(8) 0.040(9) 0.003(6) 0.013(6) -0.001(6)
O18 0.027(8) 0.026(7) 0.074(12) 0.000(7) 0.015(8) 0.000(6)
O19 0.039(9) 0.026(8) 0.082(13) 0.024(8) 0.030(9) 0.010(7)
O20 0.071(12) 0.017(7) 0.085(14) -0.006(8) 0.046(10) -0.013(7)
O21 0.029(9) 0.059(11) 0.064(12) -0.019(9) 0.004(8) -0.002(8)
O22 0.035(9) 0.047(10) 0.071(13) 0.010(9) 0.022(8) 0.015(7)
O23 0.060(11) 0.036(9) 0.049(10) 0.014(7) 0.036(9) 0.008(8)
O24 0.041(10) 0.074(12) 0.047(11) 0.010(9) 0.014(8) 0.010(9)
O25 0.047(10) 0.032(8) 0.061(11) -0.006(8) 0.005(8) 0.014(7)
O26 0.071(12) 0.030(8) 0.028(8) 0.008(6) 0.024(8) 0.023(7)
O27 0.022(8) 0.041(9) 0.086(14) -0.017(9) 0.005(8) -0.008(7)
O28 0.032(8) 0.031(7) 0.026(8) 0.004(6) 0.006(6) 0.005(6)
O29 0.039(9) 0.017(7) 0.075(12) -0.003(7) 0.018(8) 0.001(6)
O30 0.034(8) 0.026(7) 0.060(11) 0.002(7) 0.013(7) 0.001(6)
O31 0.028(7) 0.042(8) 0.018(7) -0.003(6) 0.002(6) -0.009(6)
O32 0.037(9) 0.034(8) 0.066(12) -0.002(8) 0.023(8) -0.006(7)
O33 0.052(10) 0.048(10) 0.041(10) -0.002(7) 0.025(8) -0.004(8)
O34 0.040(9) 0.041(9) 0.037(9) 0.000(7) 0.014(7) 0.010(7)
O35 0.020(7) 0.030(7) 0.046(9) -0.017(7) 0.007(6) -0.005(6)
O36 0.017(7) 0.061(11) 0.050(10) -0.003(8) -0.001(7) 0.008(7)
O37 0.027(8) 0.076(13) 0.057(11) 0.002(9) 0.027(8) 0.003(8)
O38 0.046(10) 0.034(9) 0.077(13) 0.011(8) 0.023(9) 0.009(7)
O39 0.044(10) 0.031(8) 0.073(13) -0.013(8) -0.007(9) 0.002(7)
O40 0.036(9) 0.036(9) 0.083(13) -0.026(9) 0.019(9) -0.013(7)
O41 0.027(8) 0.039(9) 0.092(14) -0.020(9) 0.028(9) -0.012(7)
O42 0.050(11) 0.045(10) 0.074(13) 0.021(9) 0.034(9) 0.015(8)
O43 0.036(9) 0.071(12) 0.055(11) 0.006(9) 0.012(8) 0.010(9)
O44 0.016(7) 0.058(10) 0.057(11) 0.004(8) 0.006(7) -0.014(7)
O45 0.038(10) 0.068(12) 0.054(11) -0.018(9) 0.019(8) 0.006(8)
O46 0.035(9) 0.023(7) 0.087(13) 0.002(8) 0.032(9) -0.002(6)
O47 0.027(8) 0.058(10) 0.044(10) -0.006(8) 0.014(7) 0.001(7)
O48 0.019(7) 0.076(12) 0.035(9) 0.021(8) -0.001(6) 0.000(7)
O49 0.063(12) 0.065(12) 0.049(11) 0.007(9) 0.016(9) 0.015(10)
N4 0.045(11) 0.020(8) 0.053(13) 0.000(8) 0.008(9) 0.008(8)
O50 0.079(14) 0.015(7) 0.096(15) 0.000(8) 0.038(12) -0.004(8)
O51 0.044(10) 0.102(15) 0.022(9) -0.019(9) 0.013(7) -0.013(10)
O52 0.044(10) 0.020(7) 0.081(13) 0.005(8) 0.014(9) -0.002(6)
O53 0.023(7) 0.037(8) 0.045(9) -0.022(7) 0.010(6) -0.003(6)
O54 0.054(12) 0.074(13) 0.055(12) 0.021(10) -0.003(9) 0.014(10)
O55 0.034(9) 0.047(10) 0.064(12) -0.023(9) -0.009(8) 0.000(7)
O56 0.079(14) 0.051(11) 0.056(12) 0.011(9) 0.044(10) -0.007(9)
O57 0.038(9) 0.046(10) 0.057(11) -0.012(8) 0.005(8) 0.002(7)
O58 0.048(10) 0.030(8) 0.075(13) 0.012(8) 0.030(9) 0.008(7)
O59 0.029(10) 0.076(14) 0.105(17) -0.010(12) 0.023(10) 0.008(9)
N5 0.035(11) 0.025(9) 0.075(15) 0.012(9) 0.013(10) -0.013(8)
O60 0.062(12) 0.039(9) 0.082(14) -0.020(9) 0.034(10) 0.011(8)
N3 0.026(10) 0.068(14) 0.043(12) 0.000(10) 0.002(9) 0.003(9)
O61 0.019(9) 0.082(14) 0.102(17) 0.021(12) 0.015(9) -0.003(8)
O62 0.123(19) 0.040(10) 0.095(16) 0.037(10) 0.064(15) 0.043(11)
O63 0.059(12) 0.044(10) 0.063(12) 0.019(9) 0.027(9) 0.002(8)
O64 0.029(9) 0.070(12) 0.066(13) -0.018(10) -0.004(8) -0.013(8)
N1 0.044(12) 0.030(10) 0.069(15) 0.001(10) 0.006(11) 0.004(8)
O65 0.080(15) 0.023(9) 0.19(3) -0.044(12) 0.068(16) -0.020(9)
N2 0.044(13) 0.042(12) 0.079(17) -0.007(11) 0.023(12) 0.012(9)
O66 0.103(17) 0.061(12) 0.030(10) -0.003(8) -0.037(11) -0.019(11)
O67 0.060(14) 0.13(2) 0.074(16) -0.040(15) -0.022(12) 0.000(13)
O68 0.062(13) 0.082(15) 0.071(14) -0.025(11) 0.022(11) -0.022(11)
O69 0.16(3) 0.074(16) 0.093(18) 0.049(14) -0.064(17) -0.066(17)
O70 0.018(9) 0.19(3) 0.045(12) 0.013(14) -0.008(8) -0.001(12)
C27 0.048(15) 0.041(13) 0.057(17) -0.011(12) 0.013(12) 0.003(11)
C30 0.065(17) 0.029(12) 0.053(16) -0.014(11) 0.009(13) 0.001(11)
C39 0.038(14) 0.036(13) 0.09(2) 0.010(13) 0.015(14) -0.011(10)
C37 0.09(2) 0.041(15) 0.09(2) 0.009(15) 0.06(2) -0.005(15)
C29 0.055(17) 0.033(13) 0.11(2) -0.015(14) 0.049(17) 0.003(11)
C23 0.11(3) 0.042(15) 0.09(2) 0.005(15) 0.06(2) 0.032(16)
O71 0.049(14) 0.14(3) 0.14(3) -0.02(2) 0.001(15) 0.001(15)
C21 0.039(14) 0.025(11) 0.13(3) 0.002(14) 0.030(16) 0.019(10)
C26 0.08(2) 0.054(16) 0.042(15) -0.022(13) 0.018(14) 0.012(14)
C40 0.054(17) 0.039(14) 0.10(2) 0.021(15) 0.040(16) 0.012(12)
C32 0.057(18) 0.034(13) 0.13(3) 0.008(15) 0.060(19) 0.001(12)
C36 0.057(17) 0.030(12) 0.11(2) 0.013(14) 0.042(17) -0.014(11)
O72 0.136(14) 0.147(14) 0.141(14) 0.010(9) 0.026(9) 0.014(9)
C35 0.13(3) 0.029(13) 0.11(3) 0.002(15) 0.09(2) -0.007(16)
C38 0.11(3) 0.037(14) 0.054(19) 0.002(13) -0.005(18) -0.005(16)
C25 0.12(3) 0.032(14) 0.13(3) 0.022(17) 0.08(3) 0.023(16)
C24 0.08(2) 0.056(17) 0.08(2) -0.010(16) 0.042(18) 0.015(15)
C22 0.08(2) 0.027(13) 0.14(3) -0.009(16) 0.05(2) -0.015(14)
C28 0.031(12) 0.037(12) 0.047(14) -0.007(10) -0.009(10) 0.018(9)
C31 0.08(2) 0.028(12) 0.09(2) 0.007(13) 0.063(18) -0.001(12)
C33 0.059(19) 0.036(14) 0.14(3) 0.015(17) 0.05(2) 0.006(13)
C34 0.07(2) 0.025(12) 0.14(3) 0.028(15) 0.07(2) 0.001(12)
C11 0.043(15) 0.069(18) 0.058(18) -0.006(14) 0.017(13) -0.017(13)
C14 0.012(10) 0.10(2) 0.061(18) -0.017(16) -0.005(11) 0.000(12)
C15 0.07(2) 0.12(3) 0.047(18) 0.002(18) 0.024(16) -0.01(2)
C13 0.039(17) 0.24(5) 0.035(17) -0.04(2) 0.003(13) -0.01(2)
C12 0.037(16) 0.16(4) 0.052(19) -0.05(2) -0.001(13) -0.008(19)

loop_
_atom_type_symbol
_atom_type_description
_atom_type_scat_dispersion_real
_atom_type_scat_dispersion_imag
_atom_type_scat_source
C C 0.0033 0.0016 'International Tables Vol C Tables 4.2.6.8 and 6.1.1.4'
H H 0.0000 0.0000 'International Tables Vol C Tables 4.2.6.8 and 6.1.1.4'
N N 0.0061 0.0033 'International Tables Vol C Tables 4.2.6.8 and 6.1.1.4'
O O 0.0106 0.0060 'International Tables Vol C Tables 4.2.6.8 and 6.1.1.4'
P P 0.1023 0.0942 'International Tables Vol C Tables 4.2.6.8 and 6.1.1.4'
Co Co 0.3494 0.9721 'International Tables Vol C Tables 4.2.6.8 and 6.1.1.4'
Mo Mo -1.6832 0.6857 'International Tables Vol C Tables 4.2.6.8 and 6.1.1.4'
Na Na 0.0362 0.0249 'International Tables Vol C Tables 4.2.6.8 and 6.1.1.4'

loop_
_geom_angle_atom_site_label_1
_geom_angle_atom_site_label_2
_geom_angle_atom_site_label_3
_geom_angle
_geom_angle_site_symmetry_1
_geom_angle_site_symmetry_3
H1WA O1W H1WB 120.0 . .
H3WA O3W H3WB 120.0 . .
H2WA O2W H2WB 120.0 . .
H4WA O4W H4WB 120.0 . .
O69 Co1 O69 180.0(4) 3_756 .
O69 Co1 O66 86.0(8) 3_756 .
O69 Co1 O66 94.0(8) . .
O69 Co1 O66 94.0(8) 3_756 3_756
O69 Co1 O66 86.0(8) . 3_756
O66 Co1 O66 179.999(2) . 3_756
O69 Co1 O72 95.1(13) 3_756 3_756
O69 Co1 O72 84.9(13) . 3_756
O66 Co1 O72 83.3(13) . 3_756
O66 Co1 O72 96.7(13) 3_756 3_756
O69 Co1 O72 84.9(13) 3_756 .
O69 Co1 O72 95.1(13) . .
O66 Co1 O72 96.7(13) . .
O66 Co1 O72 83.3(13) 3_756 .
O72 Co1 O72 179.998(3) 3_756 .
O32 Mo1 O8 104.0(7) . .
O32 Mo1 O3 103.3(7) . .
O8 Mo1 O3 93.1(6) . .
O32 Mo1 O4 94.2(7) . .
O8 Mo1 O4 161.1(6) . .
O3 Mo1 O4 87.1(6) . .
O32 Mo1 O14 94.5(7) . .
O8 Mo1 O14 89.9(6) . .
O3 Mo1 O14 160.6(6) . .
O4 Mo1 O14 84.0(5) . .
O32 Mo1 O31 172.4(7) . .
O8 Mo1 O31 81.7(5) . .
O3 Mo1 O31 81.2(5) . .
O4 Mo1 O31 79.7(5) . .
O14 Mo1 O31 80.3(6) . .
O32 Mo1 Mo8 98.4(6) . .
O8 Mo1 Mo8 47.9(4) . .
O3 Mo1 Mo8 47.4(4) . .
O4 Mo1 Mo8 134.5(4) . .
O14 Mo1 Mo8 137.7(4) . .
O31 Mo1 Mo8 89.2(4) . .
O23 Mo2 O7 102.4(8) . .
O23 Mo2 O1 102.1(6) . .
O7 Mo2 O1 93.2(6) . .
O23 Mo2 O10 93.4(8) . .
O7 Mo2 O10 162.9(6) . .
O1 Mo2 O10 89.7(6) . .
O23 Mo2 O2 96.2(7) . .
O7 Mo2 O2 87.7(6) . .
O1 Mo2 O2 161.0(6) . .
O10 Mo2 O2 84.2(6) . .
O23 Mo2 O12 173.0(7) . .
O7 Mo2 O12 83.8(6) . .
O1 Mo2 O12 80.5(5) . .
O10 Mo2 O12 80.0(6) . .
O2 Mo2 O12 80.7(6) . .
O23 Mo2 Mo6 97.7(6) . .
O7 Mo2 Mo6 47.6(4) . .
O1 Mo2 Mo6 47.3(5) . .
O10 Mo2 Mo6 136.9(4) . .
O2 Mo2 Mo6 135.1(4) . .
O12 Mo2 Mo6 88.8(4) . .
O43 Mo3 O28 101.6(7) . .
O43 Mo3 O6 102.6(8) . .
O28 Mo3 O6 94.0(6) . .
O43 Mo3 O25 94.7(8) . .
O28 Mo3 O25 85.1(6) . .
O6 Mo3 O25 162.5(7) . .
O43 Mo3 O39 94.9(8) . .
O28 Mo3 O39 161.9(7) . .
O6 Mo3 O39 89.5(6) . .
O25 Mo3 O39 86.2(6) . .
O43 Mo3 O26 173.9(7) . 3_667
O28 Mo3 O26 82.8(6) . 3_667
O6 Mo3 O26 81.1(6) . 3_667
O25 Mo3 O26 81.4(6) . 3_667
O39 Mo3 O26 80.2(7) . 3_667
O43 Mo3 Mo4 96.9(6) . .
O28 Mo3 Mo4 48.2(4) . .
O6 Mo3 Mo4 47.7(5) . .
O25 Mo3 Mo4 133.3(5) . .
O39 Mo3 Mo4 137.2(4) . .
O26 Mo3 Mo4 89.1(4) 3_667 .
O42 Mo4 O6 102.4(8) . .
O42 Mo4 O28 103.2(7) . .
O6 Mo4 O28 94.8(6) . .
O42 Mo4 O15 94.9(7) . .
O6 Mo4 O15 88.0(6) . .
O28 Mo4 O15 160.6(6) . .
O42 Mo4 O48 92.9(8) . .
O6 Mo4 O48 163.5(6) . .
O28 Mo4 O48 87.5(6) . .
O15 Mo4 O48 84.7(7) . .
O42 Mo4 O34 173.4(7) . 3_667
O6 Mo4 O34 81.2(6) . 3_667
O28 Mo4 O34 81.9(5) . 3_667
O15 Mo4 O34 79.6(6) . 3_667
O48 Mo4 O34 83.0(6) . 3_667
O42 Mo4 Mo3 98.0(6) . .
O6 Mo4 Mo3 48.5(4) . .
O28 Mo4 Mo3 48.3(4) . .
O15 Mo4 Mo3 136.3(5) . .
O48 Mo4 Mo3 135.8(5) . .
O34 Mo4 Mo3 88.6(4) 3_667 .
O45 Mo5 O5 103.2(8) . .
O45 Mo5 O35 101.4(8) . .
O5 Mo5 O35 93.2(6) . .
O45 Mo5 O11 95.7(8) . .
O5 Mo5 O11 89.1(6) . .
O35 Mo5 O11 161.7(6) . .
O45 Mo5 O13 94.8(8) . .
O5 Mo5 O13 161.3(6) . .
O35 Mo5 O13 87.9(6) . .
O11 Mo5 O13 84.2(6) . .
O45 Mo5 O53 172.3(7) . 3_667
O5 Mo5 O53 82.2(6) . 3_667
O35 Mo5 O53 83.5(6) . 3_667
O11 Mo5 O53 78.9(6) . 3_667
O13 Mo5 O53 79.4(6) . 3_667
O45 Mo5 Mo7 98.1(6) . .
O5 Mo5 Mo7 47.5(4) . .
O35 Mo5 Mo7 47.3(4) . .
O11 Mo5 Mo7 136.5(4) . .
O13 Mo5 Mo7 135.0(4) . .
O53 Mo5 Mo7 89.6(4) 3_667 .
O38 Mo6 O1 102.9(8) . .
O38 Mo6 O7 103.9(7) . .
O1 Mo6 O7 94.6(6) . .
O38 Mo6 O19 94.1(7) . 3_667
O1 Mo6 O19 86.9(7) . 3_667
O7 Mo6 O19 161.1(6) . 3_667
O38 Mo6 O22 92.7(8) . 3_667
O1 Mo6 O22 163.3(6) . 3_667
O7 Mo6 O22 87.5(7) . 3_667
O19 Mo6 O22 85.9(7) 3_667 3_667
O38 Mo6 O34 171.3(7) . .
O1 Mo6 O34 80.8(5) . .
O7 Mo6 O34 83.5(6) . .
O19 Mo6 O34 78.1(6) 3_667 .
O22 Mo6 O34 83.0(6) 3_667 .
O38 Mo6 Mo2 99.4(6) . .
O1 Mo6 Mo2 49.0(4) . .
O7 Mo6 Mo2 47.4(5) . .
O19 Mo6 Mo2 135.6(5) 3_667 .
O22 Mo6 Mo2 134.9(5) 3_667 .
O34 Mo6 Mo2 89.0(4) . .
O68 Mo7 O35 104.4(9) . .
O68 Mo7 O5 101.0(9) . .
O35 Mo7 O5 95.4(6) . .
O68 Mo7 O57 94.5(9) . 3_667
O35 Mo7 O57 159.9(6) . 3_667
O5 Mo7 O57 87.5(7) . 3_667
O68 Mo7 O55 93.8(9) . 3_667
O35 Mo7 O55 86.8(6) . 3_667
O5 Mo7 O55 164.0(6) . 3_667
O57 Mo7 O55 85.2(7) 3_667 3_667
O68 Mo7 O16 172.7(8) . 3_667
O35 Mo7 O16 81.6(5) . 3_667
O5 Mo7 O16 82.3(6) . 3_667
O57 Mo7 O16 79.1(6) 3_667 3_667
O55 Mo7 O16 82.3(6) 3_667 3_667
O68 Mo7 Mo5 98.7(7) . .
O35 Mo7 Mo5 48.7(4) . .
O5 Mo7 Mo5 48.4(5) . .
O57 Mo7 Mo5 135.6(5) 3_667 .
O55 Mo7 Mo5 135.4(5) 3_667 .
O16 Mo7 Mo5 88.4(3) 3_667 .
O40 Mo8 O3 104.1(8) . .
O40 Mo8 O8 103.2(7) . .
O3 Mo8 O8 93.8(6) . .
O40 Mo8 O21 96.2(8) . .
O3 Mo8 O21 158.6(6) . .
O8 Mo8 O21 88.0(7) . .
O40 Mo8 O27 94.5(7) . .
O3 Mo8 O27 86.7(6) . .
O8 Mo8 O27 161.6(6) . .
O21 Mo8 O27 85.1(7) . .
O40 Mo8 O16 173.4(7) . .
O3 Mo8 O16 81.0(6) . .
O8 Mo8 O16 80.4(5) . .
O21 Mo8 O16 78.3(6) . .
O27 Mo8 O16 81.6(6) . .
O40 Mo8 Mo1 98.3(6) . .
O3 Mo8 Mo1 48.3(4) . .
O8 Mo8 Mo1 47.7(5) . .
O21 Mo8 Mo1 135.5(5) . .
O27 Mo8 Mo1 134.9(5) . .
O16 Mo8 Mo1 88.2(3) . .
O35 Co2 O18 98.4(6) . .
O35 Co2 O44 94.4(6) . 3_667
O18 Co2 O44 154.1(7) . 3_667
O35 Co2 O46 173.6(6) . 3_667
O18 Co2 O46 80.6(6) . 3_667
O44 Co2 O46 89.1(6) 3_667 3_667
O35 Co2 N1 87.5(7) . .
O18 Co2 N1 94.1(7) . .
O44 Co2 N1 109.0(7) 3_667 .
O46 Co2 N1 86.3(7) 3_667 .
O35 Co2 O50 95.2(6) . 3_667
O18 Co2 O50 84.6(6) . 3_667
O44 Co2 O50 71.8(6) 3_667 3_667
O46 Co2 O50 91.0(7) 3_667 3_667
N1 Co2 O50 177.2(8) . 3_667
O8 Co3 O17 95.2(6) . .
O8 Co3 O33 166.7(6) . .
O17 Co3 O33 76.5(6) . .
O8 Co3 O61 87.3(7) . .
O17 Co3 O61 92.3(7) . .
O33 Co3 O61 82.7(7) . .
O8 Co3 O24 87.6(6) . .
O17 Co3 O24 91.7(6) . .
O33 Co3 O24 102.9(7) . .
O61 Co3 O24 173.7(8) . .
O8 Co3 O49 100.6(6) . .
O17 Co3 O49 158.8(6) . .
O33 Co3 O49 90.1(7) . .
O61 Co3 O49 102.3(8) . .
O24 Co3 O49 75.1(7) . .
O6 Co4 O58 170.8(6) . .
O6 Co4 N4 89.5(7) . .
O58 Co4 N4 85.6(7) . .
O6 Co4 O30 94.4(6) . .
O58 Co4 O30 78.2(6) . .
N4 Co4 O30 93.7(6) . .
O6 Co4 O20 86.6(6) . 3_667
O58 Co4 O20 98.9(7) . 3_667
N4 Co4 O20 173.5(8) . 3_667
O30 Co4 O20 91.7(6) . 3_667
O6 Co4 O41 101.1(6) . .
O58 Co4 O41 87.6(6) . .
N4 Co4 O41 102.8(7) . .
O30 Co4 O41 157.3(7) . .
O20 Co4 O41 72.9(6) 3_667 .
O3 Co5 O58 173.1(6) . .
O3 Co5 O30 96.8(6) . .
O58 Co5 O30 80.4(7) . .
O3 Co5 O44 95.3(6) . .
O58 Co5 O44 89.8(7) . .
O30 Co5 O44 153.7(6) . .
O3 Co5 N5 87.3(7) . .
O58 Co5 N5 87.0(7) . .
O30 Co5 N5 98.4(7) . .
O44 Co5 N5 105.4(7) . .
O3 Co5 O50 93.9(6) . .
O58 Co5 O50 91.9(7) . .
O30 Co5 O50 82.7(7) . .
O44 Co5 O50 73.3(6) . .
N5 Co5 O50 178.3(7) . .
O33 Co6 O7 168.6(6) . .
O33 Co6 O17 78.2(6) . .
O7 Co6 O17 99.1(6) . .
O33 Co6 O63 93.2(7) . 3_667
O7 Co6 O63 93.2(7) . 3_667
O17 Co6 O63 157.2(6) . 3_667
O33 Co6 O59 86.0(8) . .
O7 Co6 O59 83.1(7) . .
O17 Co6 O59 92.4(7) . .
O63 Co6 O59 108.1(8) 3_667 .
O33 Co6 O37 97.1(7) . .
O7 Co6 O37 93.7(7) . .
O17 Co6 O37 86.4(6) . .
O63 Co6 O37 73.7(7) 3_667 .
O59 Co6 O37 176.4(8) . .
O28 Co7 O36 94.2(6) . .
O28 Co7 O63 96.7(6) . .
O36 Co7 O63 154.3(7) . .
O28 Co7 O47 172.2(6) . 3_667
O36 Co7 O47 81.6(6) . 3_667
O63 Co7 O47 89.8(7) . 3_667
O28 Co7 N3 86.9(7) . .
O36 Co7 N3 96.2(7) . .
O63 Co7 N3 107.6(7) . .
O47 Co7 N3 87.1(7) 3_667 .
O28 Co7 O37 94.1(6) . 3_667
O36 Co7 O37 84.4(6) . 3_667
O63 Co7 O37 71.6(6) . 3_667
O47 Co7 O37 91.9(7) 3_667 3_667
N3 Co7 O37 178.8(7) . 3_667
O1 Co8 O46 167.5(6) . 3_667
O1 Co8 N2 87.0(7) . .
O46 Co8 N2 86.1(7) 3_667 .
O1 Co8 O18 91.9(6) . .
O46 Co8 O18 78.6(6) 3_667 .
N2 Co8 O18 96.6(8) . .
O1 Co8 O20 87.5(6) . .
O46 Co8 O20 100.8(6) 3_667 .
N2 Co8 O20 169.8(9) . .
O18 Co8 O20 92.2(7) . .
O1 Co8 O41 103.1(6) . 3_667
O46 Co8 O41 88.3(6) 3_667 3_667
N2 Co8 O41 99.8(8) . 3_667
O18 Co8 O41 158.2(6) . 3_667
O20 Co8 O41 73.1(6) . 3_667
O5 Co9 O71 87.2(8) . .
O5 Co9 O47 167.3(6) . 3_667
O71 Co9 O47 84.0(9) . 3_667
O5 Co9 O36 93.0(6) . .
O71 Co9 O36 97.9(9) . .
O47 Co9 O36 79.2(6) 3_667 .
O5 Co9 O49 101.4(6) . 3_667
O71 Co9 O49 98.0(9) . 3_667
O47 Co9 O49 88.8(6) 3_667 3_667
O36 Co9 O49 158.9(7) . 3_667
O5 Co9 O24 88.4(6) . 3_667
O71 Co9 O24 168.0(10) . 3_667
O47 Co9 O24 102.0(6) 3_667 3_667
O36 Co9 O24 93.6(7) . 3_667
O49 Co9 O24 71.9(7) 3_667 3_667
O25 P1 O36 112.6(9) . .
O25 P1 O11 106.8(10) . .
O36 P1 O11 112.1(9) . .
O25 P1 O51 105.4(10) . .
O36 P1 O51 109.6(10) . .
O11 P1 O51 110.1(10) . .
O2 P2 O14 106.5(8) . .
O2 P2 O9 109.0(10) . .
O14 P2 O9 110.3(9) . .
O2 P2 O17 111.4(8) . .
O14 P2 O17 111.6(8) . .
O9 P2 O17 108.1(9) . .
O10 P3 O18 112.5(9) . .
O10 P3 O60 108.9(10) . .
O18 P3 O60 106.8(9) . .
O10 P3 O13 108.9(8) . .
O18 P3 O13 112.2(9) . .
O60 P3 O13 107.4(11) . .
O46 P4 O52 113.6(11) . .
O46 P4 O58 104.9(9) . .
O52 P4 O58 114.7(10) . .
O46 P4 O29 110.2(9) . .
O52 P4 O29 105.2(9) . .
O58 P4 O29 108.1(10) . .
O39 P5 O4 109.1(9) . .
O39 P5 O30 113.3(9) . .
O4 P5 O30 111.3(9) . .
O39 P5 O56 107.9(11) . .
O4 P5 O56 108.4(10) . .
O30 P5 O56 106.6(9) . .
O26 P6 O12 105.1(8) . .
O26 P6 O34 110.2(9) . .
O12 P6 O34 107.7(9) . .
O26 P6 O20 112.0(10) . .
O12 P6 O20 110.9(10) . .
O34 P6 O20 110.8(10) . .
O31 P7 O53 103.7(8) . .
O31 P7 O16 108.3(9) . .
O53 P7 O16 108.4(8) . .
O31 P7 O24 110.8(9) . .
O53 P7 O24 111.0(9) . .
O16 P7 O24 114.1(10) . .
O54 P8 O47 115.6(11) . .
O54 P8 O33 112.6(11) . .
O47 P8 O33 106.5(10) . .
O54 P8 O64 103.5(12) . .
O47 P8 O64 109.3(10) . .
O33 P8 O64 109.3(10) . .
O44 P9 O27 111.6(10) . .
O44 P9 O55 113.8(9) . .
O27 P9 O55 108.1(11) . .
O44 P9 O65 107.0(13) . .
O27 P9 O65 109.0(10) . .
O55 P9 O65 107.3(12) . .
O41 P10 O62 108.6(13) . .
O41 P10 O15 110.7(9) . .
O62 P10 O15 109.4(11) . .
O41 P10 O19 107.9(10) . .
O62 P10 O19 108.5(10) . .
O15 P10 O19 111.6(10) . .
O70 P11 O63 111.6(14) . .
O70 P11 O22 108.7(11) . .
O63 P11 O22 108.9(10) . .
O70 P11 O48 106.3(10) . .
O63 P11 O48 111.6(10) . .
O22 P11 O48 109.7(10) . .
O67 P12 O21 110.4(13) . .
O67 P12 O57 108.6(12) . .
O21 P12 O57 111.0(10) . .
O67 P12 O49 108.3(13) . .
O21 P12 O49 109.7(10) . .
O57 P12 O49 108.8(10) . .
Mo6 O1 Mo2 83.7(6) . .
Mo6 O1 Co8 131.0(7) . .
Mo2 O1 Co8 140.6(8) . .
P2 O2 Mo2 139.8(9) . .
Mo8 O3 Mo1 84.3(6) . .
Mo8 O3 Co5 134.7(7) . .
Mo1 O3 Co5 140.0(7) . .
P5 O4 Mo1 141.5(9) . .
Mo7 O5 Mo5 84.0(6) . .
Mo7 O5 Co9 131.1(8) . .
Mo5 O5 Co9 138.0(8) . .
Mo4 O6 Mo3 83.8(6) . .
Mo4 O6 Co4 132.2(7) . .
Mo3 O6 Co4 139.1(9) . .
Mo2 O7 Mo6 85.0(6) . .
Mo2 O7 Co6 137.2(7) . .
Mo6 O7 Co6 135.4(8) . .
Mo1 O8 Mo8 84.4(6) . .
Mo1 O8 Co3 137.8(8) . .
Mo8 O8 Co3 132.6(8) . .
P2 O9 H9A 109.5 . .
P3 O10 Mo2 143.1(9) . .
P1 O11 Mo5 142.7(10) . .
P6 O12 Mo2 124.7(8) . .
P3 O13 Mo5 140.0(9) . .
P2 O14 Mo1 143.0(9) . .
P10 O15 Mo4 138.5(10) . .
P7 O16 Mo7 115.0(7) . 3_667
P7 O16 Mo8 113.4(7) . .
Mo7 O16 Mo8 129.6(6) 3_667 .
P2 O17 Co6 126.6(8) . .
P2 O17 Co3 133.5(8) . .
Co6 O17 Co3 98.3(6) . .
P3 O18 Co2 128.6(10) . .
P3 O18 Co8 133.7(10) . .
Co2 O18 Co8 96.6(6) . .
P10 O19 Mo6 140.5(9) . 3_667
P6 O20 Co8 116.9(10) . .
P6 O20 Co4 115.4(10) . 3_667
Co8 O20 Co4 100.2(6) . 3_667
P12 O21 Mo8 140.2(10) . .
P11 O22 Mo6 133.3(10) . 3_667
P7 O24 Co3 116.7(10) . .
P7 O24 Co9 114.1(9) . 3_667
Co3 O24 Co9 97.7(7) . 3_667
P1 O25 Mo3 142.7(11) . .
P6 O26 Mo3 124.6(8) . 3_667
P9 O27 Mo8 133.7(9) . .
Mo4 O28 Mo3 83.5(6) . .
Mo4 O28 Co7 132.5(7) . .
Mo3 O28 Co7 142.2(7) . .
P4 O29 H29A 109.5 . .
P5 O30 Co5 130.5(10) . .
P5 O30 Co4 131.6(10) . .
Co5 O30 Co4 97.1(6) . .
P7 O31 Mo1 123.5(8) . .
P8 O33 Co6 120.5(9) . .
P8 O33 Co3 122.3(9) . .
Co6 O33 Co3 99.3(8) . .
P6 O34 Mo4 113.3(8) . 3_667
P6 O34 Mo6 115.0(8) . .
Mo4 O34 Mo6 130.2(7) 3_667 .
Mo7 O35 Mo5 84.0(6) . .
Mo7 O35 Co2 136.3(7) . .
Mo5 O35 Co2 138.1(7) . .
P1 O36 Co7 130.9(10) . .
P1 O36 Co9 131.7(10) . .
Co7 O36 Co9 96.3(6) . .
Co6 O37 Co7 95.6(7) . 3_667
P5 O39 Mo3 143.4(10) . .
P10 O41 Co4 123.0(10) . .
P10 O41 Co8 122.2(8) . 3_667
Co4 O41 Co8 98.2(8) . 3_667
P9 O44 Co2 124.4(10) . 3_667
P9 O44 Co5 124.0(9) . .
Co2 O44 Co5 109.5(7) 3_667 .
P4 O46 Co8 124.6(12) . 3_667
P4 O46 Co2 122.2(10) . 3_667
Co8 O46 Co2 99.6(6) 3_667 3_667
P8 O47 Co9 124.1(10) . 3_667
P8 O47 Co7 122.9(9) . 3_667
Co9 O47 Co7 97.9(7) 3_667 3_667
P11 O48 Mo4 133.0(9) . .
P12 O49 Co3 125.1(10) . .
P12 O49 Co9 122.6(10) . 3_667
Co3 O49 Co9 98.6(8) . 3_667
C36 N4 C35 113(2) . .
C36 N4 Co4 123.4(15) . .
C35 N4 Co4 122.5(17) . .
Co5 O50 Co2 95.8(6) . 3_667
P1 O51 H51A 109.5 . .
P4 O52 H52A 109.5 . .
P7 O53 Mo5 123.7(8) . 3_667
P8 O54 H54A 109.5 . .
P9 O55 Mo7 132.1(9) . 3_667
P5 O56 H56A 109.5 . .
P12 O57 Mo7 138.9(11) . 3_667
P4 O58 Co5 121.8(11) . .
P4 O58 Co4 125.2(10) . .
Co5 O58 Co4 100.4(7) . .
Co6 O59 H59A 120.1 . .
Co6 O59 H59B 119.9 . .
H59A O59 H59B 120.0 . .
C32 N5 C31 117(2) . .
C32 N5 Co5 123.4(17) . .
C31 N5 Co5 118.9(15) . .
P3 O60 H60A 109.5 . .
C12 N3 C11 118(2) . .
C12 N3 Co7 119.9(19) . .
C11 N3 Co7 117.8(18) . .
Co3 O61 H61A 119.9 . .
Co3 O61 H61B 120.1 . .
H61A O61 H61B 120.0 . .
P10 O62 H62A 109.5 . .
P11 O63 Co7 123.2(9) . .
P11 O63 Co6 128.2(10) . 3_667
Co7 O63 Co6 107.3(7) . 3_667
P8 O64 H64A 109.5 . .
C30 N1 C25 114(2) . .
C30 N1 Co2 123.7(15) . .
C25 N1 Co2 121(2) . .
P9 O65 H65A 109.5 . .
C23 N2 C21 116(2) . .
C23 N2 Co8 119.4(17) . .
C21 N2 Co8 123.9(18) . .
Co1 O66 H66A 119.7 . .
Co1 O66 H66B 120.3 . .
H66A O66 H66B 120.0 . .
P12 O67 H67A 109.5 . .
Co1 O69 H69A 120.7 . .
Co1 O69 H69B 119.3 . .
H69A O69 H69B 120.0 . .
P11 O70 H70A 109.5 . .
C29 C27 C26 118(2) . .
C29 C27 C28 122(2) . .
C26 C27 C28 119(2) . .
C29 C30 N1 125(2) . .
C29 C30 H30 117.3 . .
N1 C30 H30 117.3 . .
C38 C39 C37 112(2) . .
C38 C39 C40 121(2) . .
C37 C39 C40 126(3) . .
C39 C37 C36 122(3) . .
C39 C37 H37 118.8 . .
C36 C37 H37 118.8 . .
C30 C29 C27 121(3) . .
C30 C29 H29 119.3 . .
C27 C29 H29 119.3 . .
N2 C23 C24 126(3) . .
N2 C23 H23 117.1 . .
C24 C23 H23 117.1 . .
Co9 O71 H71A 120.2 . .
Co9 O71 H71B 119.8 . .
H71A O71 H71B 120.0 . .
N2 C21 C22 123(3) . .
N2 C21 H21 118.6 . .
C22 C21 H21 118.6 . .
C27 C26 C25 116(3) . .
C27 C26 H26 122.2 . .
C25 C26 H26 122.2 . .
C22 C40 C24 120(2) 2_656 2_656
C22 C40 C39 119(2) 2_656 .
C24 C40 C39 121(2) 2_656 .
N5 C32 C34 123(2) . .
N5 C32 H32 118.4 . .
C34 C32 H32 118.4 . .
N4 C36 C37 125(3) . .
N4 C36 H36 117.7 . .
C37 C36 H36 117.7 . .
Co1 O72 H72A 119.8 . .
Co1 O72 H72B 120.2 . .
H72A O72 H72B 120.0 . .
C38 C35 N4 123(3) . .
C38 C35 H35 118.3 . .
N4 C35 H35 118.3 . .
C35 C38 C39 124(3) . .
C35 C38 H38 118.1 . .
C39 C38 H38 118.1 . .
N1 C25 C26 125(3) . .
N1 C25 H25 117.4 . .
C26 C25 H25 117.4 . .
C40 C24 C23 116(3) 2_646 .
C40 C24 H24 122.0 2_646 .
C23 C24 H24 122.0 . .
C40 C22 C21 118(2) 2_646 .
C40 C22 H22 120.9 2_646 .
C21 C22 H22 120.9 . .
C34 C28 C33 116(2) 2_646 2_646
C34 C28 C27 122(2) 2_646 .
C33 C28 C27 122(2) 2_646 .
N5 C31 C33 123(2) . .
N5 C31 H31 118.3 . .
C33 C31 H31 118.3 . .
C28 C33 C31 119(3) 2_656 .
C28 C33 H33 120.4 2_656 .
C31 C33 H33 120.4 . .
C28 C34 C32 121(2) 2_656 .
C28 C34 H34 119.7 2_656 .
C32 C34 H34 119.7 . .
N3 C11 C15 121(3) . .
N3 C11 H11 119.7 . .
C15 C11 H11 119.7 . .
C15 C14 C13 116(3) . .
C14 C15 C11 123(3) . .
C14 C15 H15 118.5 . .
C11 C15 H15 118.5 . .
C12 C13 C14 120(3) . .
C12 C13 H13 120.0 . .
C14 C13 H13 120.0 . .
N3 C12 C13 123(3) . .
N3 C12 H12 118.5 . .
C13 C12 H12 118.5 . .

loop_
_geom_bond_atom_site_label_1
_geom_bond_atom_site_label_2
_geom_bond_distance
_geom_bond_site_symmetry_2
Na1 H72A 2.3484 .
O1W H1WA 0.8502 .
O1W H1WB 0.8502 .
O3W H3WA 0.8499 .
O3W H3WB 0.8502 .
O2W H2WA 0.8501 .
O2W H2WB 0.8502 .
O4W H4WA 0.8500 .
O4W H4WB 0.8499 .
Co1 O69 2.02(2) 3_756
Co1 O69 2.02(2) .
Co1 O66 2.028(16) .
Co1 O66 2.028(16) 3_756
Co1 O72 2.06(3) 3_756
Co1 O72 2.06(3) .
Mo1 O32 1.688(15) .
Mo1 O8 1.941(16) .
Mo1 O3 1.960(13) .
Mo1 O4 2.078(15) .
Mo1 O14 2.083(14) .
Mo1 O31 2.196(13) .
Mo1 Mo8 2.611(3) .
Mo2 O23 1.680(15) .
Mo2 O7 1.929(16) .
Mo2 O1 1.983(12) .
Mo2 O10 2.022(14) .
Mo2 O2 2.090(14) .
Mo2 O12 2.196(14) .
Mo2 Mo6 2.612(3) .
Mo3 O43 1.680(17) .
Mo3 O28 1.959(14) .
Mo3 O6 1.963(14) .
Mo3 O25 2.056(15) .
Mo3 O39 2.072(17) .
Mo3 O26 2.140(14) 3_667
Mo3 Mo4 2.607(3) .
Mo4 O42 1.666(17) .
Mo4 O6 1.940(16) .
Mo4 O28 1.955(14) .
Mo4 O15 2.028(16) .
Mo4 O48 2.088(14) .
Mo4 O34 2.390(15) 3_667
Mo5 O45 1.666(16) .
Mo5 O5 1.956(16) .
Mo5 O35 1.963(14) .
Mo5 O11 2.051(15) .
Mo5 O13 2.059(15) .
Mo5 O53 2.198(13) 3_667
Mo5 Mo7 2.600(3) .
Mo6 O38 1.669(16) .
Mo6 O1 1.932(16) .
Mo6 O7 1.937(14) .
Mo6 O19 2.045(14) 3_667
Mo6 O22 2.06(2) 3_667
Mo6 O34 2.418(14) .
Mo7 O68 1.645(19) .
Mo7 O35 1.922(14) .
Mo7 O5 1.929(15) .
Mo7 O57 2.043(16) 3_667
Mo7 O55 2.071(18) 3_667
Mo7 O16 2.397(14) 3_667
Mo8 O40 1.681(16) .
Mo8 O3 1.933(15) .
Mo8 O8 1.946(15) .
Mo8 O21 2.012(18) .
Mo8 O27 2.063(16) .
Mo8 O16 2.448(14) .
Co2 O35 2.028(16) .
Co2 O18 2.075(15) .
Co2 O44 2.086(14) 3_667
Co2 O46 2.089(18) 3_667
Co2 N1 2.14(2) .
Co2 O50 2.353(18) 3_667
Co3 O8 2.039(16) .
Co3 O17 2.090(15) .
Co3 O33 2.114(17) .
Co3 O61 2.125(16) .
Co3 O24 2.169(17) .
Co3 O49 2.168(19) .
Co4 O6 2.022(15) .
Co4 O58 2.074(19) .
Co4 N4 2.126(19) .
Co4 O30 2.153(15) .
Co4 O20 2.227(15) 3_667
Co4 O41 2.240(15) .
Co5 O3 2.014(14) .
Co5 O58 2.054(17) .
Co5 O30 2.077(17) .
Co5 O44 2.107(17) .
Co5 N5 2.159(17) .
Co5 O50 2.261(17) .
Co6 O33 2.035(17) .
Co6 O7 2.039(16) .
Co6 O17 2.092(14) .
Co6 O63 2.098(16) 3_667
Co6 O59 2.098(16) .
Co6 O37 2.215(15) .
Co7 O28 2.033(14) .
Co7 O36 2.069(15) .
Co7 O63 2.082(17) .
Co7 O47 2.100(16) 3_667
Co7 N3 2.11(2) .
Co7 O37 2.329(18) 3_667
Co8 O1 2.011(14) .
Co8 O46 2.070(17) 3_667
Co8 N2 2.140(19) .
Co8 O18 2.180(17) .
Co8 O20 2.202(16) .
Co8 O41 2.25(2) 3_667
Co9 O5 2.068(15) .
Co9 O71 2.06(3) .
Co9 O47 2.094(17) 3_667
Co9 O36 2.177(17) .
Co9 O49 2.24(2) 3_667
Co9 O24 2.266(18) 3_667
P1 O25 1.495(17) .
P1 O36 1.521(15) .
P1 O11 1.527(15) .
P1 O51 1.560(16) .
P2 O2 1.506(16) .
P2 O14 1.520(15) .
P2 O9 1.538(15) .
P2 O17 1.555(16) .
P3 O10 1.534(14) .
P3 O18 1.535(16) .
P3 O60 1.535(17) .
P3 O13 1.544(16) .
P4 O46 1.508(16) .
P4 O52 1.523(18) .
P4 O58 1.559(17) .
P4 O29 1.561(17) .
P5 O39 1.494(17) .
P5 O4 1.513(15) .
P5 O30 1.542(15) .
P5 O56 1.571(16) .
P6 O26 1.512(14) .
P6 O12 1.568(15) .
P6 O34 1.570(17) .
P6 O20 1.614(18) .
P7 O31 1.526(14) .
P7 O53 1.534(14) .
P7 O16 1.578(14) .
P7 O24 1.597(19) .
P8 O54 1.509(18) .
P8 O47 1.545(15) .
P8 O33 1.554(18) .
P8 O64 1.554(18) .
P9 O44 1.496(17) .
P9 O27 1.539(16) .
P9 O55 1.54(2) .
P9 O65 1.576(18) .
P10 O41 1.52(2) .
P10 O62 1.526(17) .
P10 O15 1.538(17) .
P10 O19 1.542(15) .
P11 O70 1.525(18) .
P11 O63 1.533(18) .
P11 O22 1.540(18) .
P11 O48 1.539(16) .
P12 O67 1.51(2) .
P12 O21 1.53(2) .
P12 O57 1.542(17) .
P12 O49 1.56(2) .
O9 H9A 0.8200 .
O16 Mo7 2.397(14) 3_667
O19 Mo6 2.045(14) 3_667
O20 Co4 2.227(15) 3_667
O22 Mo6 2.063(19) 3_667
O24 Co9 2.266(18) 3_667
O26 Mo3 2.140(14) 3_667
O29 H29A 0.8200 .
O34 Mo4 2.390(15) 3_667
O37 Co7 2.329(18) 3_667
O41 Co8 2.25(2) 3_667
O44 Co2 2.085(14) 3_667
O46 Co8 2.070(16) 3_667
O46 Co2 2.089(18) 3_667
O47 Co9 2.094(17) 3_667
O47 Co7 2.100(16) 3_667
O49 Co9 2.24(2) 3_667
N4 C36 1.31(3) .
N4 C35 1.37(3) .
O50 Co2 2.352(18) 3_667
O51 H51A 0.8200 .
O52 H52A 0.8200 .
O53 Mo5 2.198(13) 3_667
O54 H54A 0.8200 .
O55 Mo7 2.071(18) 3_667
O56 H56A 0.8200 .
O57 Mo7 2.043(16) 3_667
O59 H59A 0.8500 .
O59 H59B 0.8500 .
N5 C32 1.30(3) .
N5 C31 1.33(3) .
O60 H60A 0.8200 .
N3 C12 1.35(3) .
N3 C11 1.36(3) .
O61 H61A 0.8502 .
O61 H61B 0.8499 .
O62 H62A 0.8200 .
O63 Co6 2.098(16) 3_667
O64 H64A 0.8200 .
N1 C30 1.35(3) .
N1 C25 1.36(3) .
O65 H65A 0.8200 .
N2 C23 1.32(3) .
N2 C21 1.34(3) .
O66 H66A 0.8500 .
O66 H66B 0.8500 .
O67 H67A 0.8200 .
O69 H69A 0.8501 .
O69 H69B 0.8501 .
O70 H70A 0.8200 .
C27 C29 1.38(3) .
C27 C26 1.39(4) .
C27 C28 1.47(3) .
C30 C29 1.29(3) .
C30 H30 0.9300 .
C39 C38 1.35(4) .
C39 C37 1.36(4) .
C39 C40 1.47(3) .
C37 C36 1.37(3) .
C37 H37 0.9300 .
C29 H29 0.9300 .
C23 C24 1.44(3) .
C23 H23 0.9300 .
O71 H71A 0.8499 .
O71 H71B 0.8499 .
C21 C22 1.45(4) .
C21 H21 0.9300 .
C26 C25 1.41(4) .
C26 H26 0.9300 .
C40 C22 1.37(4) 2_656
C40 C24 1.40(4) 2_656
C32 C34 1.40(3) .
C32 H32 0.9300 .
C36 H36 0.9300 .
O72 H72A 0.8502 .
O72 H72B 0.8500 .
C35 C38 1.33(4) .
C35 H35 0.9300 .
C38 H38 0.9300 .
C25 H25 0.9300 .
C24 C40 1.40(4) 2_646
C24 H24 0.9300 .
C22 C40 1.37(4) 2_646
C22 H22 0.9300 .
C28 C34 1.37(3) 2_646
C28 C33 1.38(3) 2_646
C31 C33 1.41(3) .
C31 H31 0.9300 .
C33 C28 1.38(3) 2_656
C33 H33 0.9300 .
C34 C28 1.37(3) 2_656
C34 H34 0.9300 .
C11 C15 1.41(4) .
C11 H11 0.9300 .
C14 C15 1.35(4) .
C14 C13 1.42(4) .
C15 H15 0.9300 .
C13 C12 1.40(4) .
C13 H13 0.9300 .
C12 H12 0.9300 .

loop_
_geom_hbond_atom_site_label_D
_geom_hbond_atom_site_label_H
_geom_hbond_atom_site_label_A
_geom_hbond_distance_DH
_geom_hbond_distance_HA
_geom_hbond_distance_DA
_geom_hbond_angle_DHA
_geom_hbond_site_symmetry_A
O1W H1WA O51 0.85 2.16 2.57(6) 109.3 4_665
O1W H1WA O71 0.85 2.73 3.26(6) 122.2 4_665
O1W H1WB O43 0.85 2.55 3.12(6) 125.3 2_645
O3W H3WA O29 0.85 2.89 3.28(4) 109.5 4_675
O2W H2WA O70 0.85 3.22 3.48(5) 101.2 2_546
O2W H2WB O64 0.85 2.38 2.92(4) 121.4 2_647
O4W H4WA O22 0.85 2.22 2.85(5) 131.0 4_675
O4W H4WA O70 0.85 2.64 3.38(6) 146.8 4_675
O4W H4WB O32 0.85 2.65 3.11(5) 115.1 4_575
